data_7026742
loop_
_publ_author_name
'Bulbrook, Michelle'
'Chu, Minghui'
'Deane, Karen'
'Doyle, Roy J.'
'Hinc, Justina'
'Peterson, Charlotte'
'Salem, Geoffrey'
'Thorman, Nadia'
'Willis, Anthony C.'

_publ_section_title
;
 Chiral Birch reduced tertiary phosphines: precursors to asymmetric
 1,2-cyclohexenebis(tertiary phosphines).
;
_journal_issue 38
_journal_name_full 'Dalton transactions (Cambridge, England : 2003)'
_journal_page_first 8878
_journal_page_last 8881
_journal_paper_doi 10.1039/c0dt00648c
_journal_volume 39
_journal_year 2010
_chemical_compound_source local
_chemical_formula_moiety 'C29 H36 P2 Pt'
_chemical_formula_sum 'C29 H36 P2 Pt'
_chemical_formula_weight 641.64
_space_group_IT_number 14
_symmetry_cell_setting monoclinic
_symmetry_space_group_name_Hall '-P 2ybc'
_symmetry_space_group_name_H-M 'P 1 21/c 1'
_atom_sites_solution_hydrogens geom
_atom_sites_solution_primary direct
_audit_creation_date 10-05-18
_audit_creation_method CRYSTALS_ver_12.87
_audit_update_record
;
2010-05-18 - Report on C29 H36 P2 Pt
by Anthony C. Willis
for Geoff Salem and Roy Doylen

2010-05-18 - passes checkcif tests with minor warnings
;
_cell_angle_alpha 90
_cell_angle_beta 97.5919(7)
_cell_angle_gamma 90
_cell_formula_units_Z 4
_cell_length_a 10.2514(1)
_cell_length_b 16.8489(2)
_cell_length_c 15.6183(2)
_cell_measurement_reflns_used 71654
_cell_measurement_temperature 200
_cell_measurement_theta_max 30
_cell_measurement_theta_min 2.6
_cell_volume 2674.02(5)
_computing_cell_refinement 'DENZO/SCALEPACK (Otwinowski & Minor, 1997)'
_computing_data_collection 'COLLECT (Nonius, 2001).'
_computing_data_reduction 'DENZO/SCALEPACK (Otwinowski & Minor, 1997)'
_computing_molecular_graphics
;
ORTEP-II (Johnson 1976) in teXsan (MSC, 1992-1997)
;
_computing_publication_material 'CRYSTALS (Betteridge et al., 2003)'
_computing_structure_refinement 'CRYSTALS (Betteridge et al., 2003)'
_computing_structure_solution 'SIR92 (Altomare et al., 1994)'
_diffrn_ambient_temperature 200
_diffrn_measured_fraction_theta_full 0.998
_diffrn_measured_fraction_theta_max 0.998
_diffrn_measurement_device 'Nonius KappaCCD'
_diffrn_measurement_device_type Area
_diffrn_measurement_method ' \f and \w scans with CCD '
_diffrn_radiation_monochromator graphite
_diffrn_radiation_type 'Mo K\a'
_diffrn_radiation_wavelength 0.71073
_diffrn_reflns_av_R_equivalents 0.052
_diffrn_reflns_limit_h_max 14
_diffrn_reflns_limit_h_min -14
_diffrn_reflns_limit_k_max 23
_diffrn_reflns_limit_k_min -23
_diffrn_reflns_limit_l_max 22
_diffrn_reflns_limit_l_min -21
_diffrn_reflns_number 69946
_diffrn_reflns_theta_full 30.086
_diffrn_reflns_theta_max 30.086
_diffrn_reflns_theta_min 2.552
_diffrn_standards_number 0
_exptl_absorpt_coefficient_mu 5.382
_exptl_absorpt_correction_T_max 0.576
_exptl_absorpt_correction_T_min 0.277
_exptl_absorpt_correction_type integration
_exptl_absorpt_process_details
;
via Gaussian method (Coppens, 1970) implemented in maXus (2000)
;
_exptl_crystal_colour colourless
_exptl_crystal_density_diffrn 1.594
_exptl_crystal_density_method 'not measured'
_exptl_crystal_description prism
_exptl_crystal_F_000 1272.000
_exptl_crystal_size_max 0.220
_exptl_crystal_size_mid 0.200
_exptl_crystal_size_min 0.120
_refine_diff_density_max 4.26
_refine_diff_density_min -1.79
_refine_ls_extinction_method None
_refine_ls_goodness_of_fit_ref 0.9906
_refine_ls_hydrogen_treatment mixed
_refine_ls_matrix_type full
_refine_ls_number_parameters 335
_refine_ls_number_reflns 7847
_refine_ls_number_restraints 31
_refine_ls_R_factor_all 0.0453
_refine_ls_R_factor_gt 0.0352
_refine_ls_shift/su_max 0.0242266
_refine_ls_shift/su_mean 0.0066263
_refine_ls_structure_factor_coef Fsqd
_refine_ls_weighting_details
;
Method= Modified Sheldrick
w=1/[\s^2^(F^2^) + ( 0.04P)^2^ + 8.39P]
,where P=(max(Fo^2^,0) + 2Fc^2^)/3
;
_refine_ls_weighting_scheme calc
_refine_ls_wR_factor_all 0.0874
_refine_ls_wR_factor_gt 0.0820
_refine_ls_wR_factor_ref 0.0874
_reflns_limit_h_max 14
_reflns_limit_h_min -14
_reflns_limit_k_max 23
_reflns_limit_k_min 0
_reflns_limit_l_max 22
_reflns_limit_l_min 0
_reflns_number_gt 6546
_reflns_number_total 7853
_reflns_threshold_expression I>2.0\s(I)
_oxford_diffrn_Wilson_B_factor 2.80
_oxford_diffrn_Wilson_scale 18.60
_oxford_refine_ls_r_factor_ref 0.0453
_oxford_refine_ls_scale 0.3397(2)
_oxford_reflns_number_all 7847
_oxford_reflns_threshold_expression_ref I>-10.0\s(I)
_oxford_structure_analysis_title '4121217 sal1001'
_cod_data_source_file c0dt00648c.txt
_cod_data_source_block sal1001
_cod_depositor_comments
;
The following automatic conversions were performed:

'_symmetry_cell_setting' value 'Monoclinic' changed to 'monoclinic'
according to /home/saulius/struct/CIF-dictionaries/cif_core.dic
dictionary named 'cif_core.dic' version 2.4.2 from 2011-04-26.

Automatic conversion script
Id: cif_fix_values 1891 2012-01-12 08:04:46Z andrius 
;
_cod_original_sg_symbol_H-M 'P 1 21/c 1 '
_cod_database_code 7026742

loop_
_symmetry_equiv_pos_as_xyz
x,y,z
-x,-y,-z
-x,y+1/2,-z+1/2
x,-y+1/2,z+1/2

loop_
_atom_site_label
_atom_site_type_symbol
_atom_site_fract_x
_atom_site_fract_y
_atom_site_fract_z
_atom_site_U_iso_or_equiv
_atom_site_occupancy
_atom_site_adp_type
_atom_site_refinement_flags_posn
_atom_site_refinement_flags_adp
_atom_site_refinement_flags_occupancy
Pt1 Pt 0.343163(14) 0.334808(9) 0.182383(10) 0.0357 1.0000 Uani D . .
P1 P 0.33662(10) 0.22757(6) 0.26849(7) 0.0369 1.0000 Uani . . .
P2 P 0.17544(10) 0.38061(6) 0.24733(7) 0.0355 1.0000 Uani . . .
C1 C 0.4902(5) 0.2902(3) 0.1136(4) 0.0628 1.0000 Uani D . .
C2 C 0.3609(4) 0.4414(2) 0.1058(3) 0.0442 1.0000 Uani D . .
C11 C 0.1994(4) 0.2397(2) 0.3328(3) 0.0404 1.0000 Uani D U .
C12 C 0.1321(4) 0.3073(2) 0.3264(3) 0.0390 1.0000 Uani . . .
C13 C 0.0210(5) 0.3257(3) 0.3782(3) 0.0490 1.0000 Uani D U .
C14 C -0.0280(10) 0.2508(6) 0.4166(7) 0.0584 0.711(16) Uani . U P
C15 C 0.0814(9) 0.1978(5) 0.4577(6) 0.0551 0.711(16) Uani . U P
C16 C 0.1741(14) 0.1721(6) 0.3926(9) 0.0499 0.711(16) Uani . U P
C111 C 0.3110(4) 0.1295(2) 0.2187(3) 0.0399 1.0000 Uani . . .
C112 C 0.2696(5) 0.1257(3) 0.1312(3) 0.0494 1.0000 Uani . . .
C113 C 0.2502(5) 0.0532(3) 0.0883(4) 0.0603 1.0000 Uani . . .
C114 C 0.2726(5) -0.0170(3) 0.1338(4) 0.0612 1.0000 Uani . . .
C115 C 0.3152(5) -0.0137(3) 0.2219(4) 0.0581 1.0000 Uani . . .
C116 C 0.3342(5) 0.0583(3) 0.2645(3) 0.0497 1.0000 Uani . . .
C121 C 0.4802(5) 0.2148(3) 0.3527(3) 0.0517 1.0000 Uani . . .
C122 C 0.5068(7) 0.2929(4) 0.4016(4) 0.0734 1.0000 Uani . . .
C123 C 0.6024(6) 0.1867(4) 0.3143(4) 0.0742 1.0000 Uani . . .
C211 C 0.0216(4) 0.3923(2) 0.1758(3) 0.0380 1.0000 Uani . . .
C212 C -0.0627(5) 0.3283(2) 0.1596(3) 0.0445 1.0000 Uani . . .
C213 C -0.1760(5) 0.3353(3) 0.1003(4) 0.0511 1.0000 Uani . . .
C214 C -0.2045(5) 0.4052(3) 0.0558(3) 0.0518 1.0000 Uani . . .
C215 C -0.1184(5) 0.4685(3) 0.0694(3) 0.0481 1.0000 Uani . . .
C216 C -0.0068(4) 0.4623(2) 0.1290(3) 0.0421 1.0000 Uani . . .
C221 C 0.1955(4) 0.4732(2) 0.3084(3) 0.0392 1.0000 Uani . . .
C222 C 0.3240(5) 0.4963(3) 0.3388(3) 0.0477 1.0000 Uani . . .
C223 C 0.3472(5) 0.5635(3) 0.3898(4) 0.0596 1.0000 Uani . . .
C224 C 0.2430(6) 0.6079(3) 0.4100(4) 0.0600 1.0000 Uani . . .
C225 C 0.1157(5) 0.5867(3) 0.3801(4) 0.0566 1.0000 Uani . . .
C226 C 0.0907(5) 0.5192(3) 0.3294(3) 0.0470 1.0000 Uani . . .
C314 C 0.012(3) 0.2675(9) 0.4503(13) 0.0592 0.289(16) Uani D U P
C315 C 0.021(2) 0.1842(8) 0.4145(14) 0.0461 0.289(16) Uani D U P
C316 C 0.156(3) 0.1752(12) 0.390(2) 0.0508 0.289(16) Uani D U P
H11 H 0.512(3) 0.2370(10) 0.130(2) 0.0754 1.0000 Uiso D . .
H12 H 0.565(2) 0.3234(17) 0.123(2) 0.0754 1.0000 Uiso D . .
H13 H 0.460(3) 0.29037(10) 0.0539(8) 0.0754 1.0000 Uiso D . .
H21 H 0.302(3) 0.4798(13) 0.121(2) 0.0531 1.0000 Uiso D . .
H22 H 0.4459(16) 0.4617(17) 0.116(2) 0.0531 1.0000 Uiso D . .
H23 H 0.345(4) 0.4298(16) 0.0470(8) 0.0531 1.0000 Uiso D . .
H131 H 0.0518 0.3613 0.4236 0.0587 0.711 Uiso R . .
H132 H -0.0494 0.3496 0.3415 0.0587 0.711 Uiso R . .
H133 H 0.0346 0.3772 0.4025 0.0587 0.289 Uiso R . .
H134 H -0.0596 0.3247 0.3404 0.0587 0.289 Uiso R . .
H141 H -0.0815 0.2652 0.4594 0.0702 0.711 Uiso R . .
H142 H -0.0793 0.2219 0.3719 0.0702 0.711 Uiso R . .
H151 H 0.1312 0.2258 0.5037 0.0662 0.711 Uiso R . .
H152 H 0.0440 0.1518 0.4798 0.0662 0.711 Uiso R . .
H161 H 0.2555 0.1552 0.4234 0.0593 0.711 Uiso R . .
H162 H 0.1348 0.1292 0.3590 0.0593 0.711 Uiso R . .
H1121 H 0.2539 0.1736 0.0993 0.0592 1.0000 Uiso R . .
H1131 H 0.2217 0.0519 0.0279 0.0723 1.0000 Uiso R . .
H1141 H 0.2590 -0.0667 0.1053 0.0734 1.0000 Uiso R . .
H1151 H 0.3315 -0.0617 0.2535 0.0698 1.0000 Uiso R . .
H1161 H 0.3631 0.0595 0.3249 0.0597 1.0000 Uiso R . .
H1211 H 0.4587 0.1757 0.3924 0.0621 1.0000 Uiso R . .
H1221 H 0.5804 0.2868 0.4449 0.0882 1.0000 Uiso R . .
H1222 H 0.5248 0.3334 0.3624 0.0882 1.0000 Uiso R . .
H1223 H 0.4316 0.3072 0.4279 0.0882 1.0000 Uiso R . .
H1231 H 0.6738 0.1808 0.3592 0.0890 1.0000 Uiso R . .
H1232 H 0.6247 0.2247 0.2737 0.0890 1.0000 Uiso R . .
H1233 H 0.5844 0.1371 0.2862 0.0890 1.0000 Uiso R . .
H2121 H -0.0432 0.2795 0.1891 0.0534 1.0000 Uiso R . .
H2131 H -0.2343 0.2915 0.0903 0.0613 1.0000 Uiso R . .
H2141 H -0.2827 0.4098 0.0160 0.0622 1.0000 Uiso R . .
H2151 H -0.1361 0.5163 0.0378 0.0577 1.0000 Uiso R . .
H2161 H 0.0516 0.5062 0.1383 0.0505 1.0000 Uiso R . .
H2221 H 0.3960 0.4657 0.3245 0.0572 1.0000 Uiso R . .
H2231 H 0.4349 0.5788 0.4106 0.0715 1.0000 Uiso R . .
H2241 H 0.2591 0.6538 0.4451 0.0720 1.0000 Uiso R . .
H2251 H 0.0447 0.6182 0.3940 0.0679 1.0000 Uiso R . .
H2261 H 0.0026 0.5043 0.3092 0.0564 1.0000 Uiso R . .
H3141 H 0.0819 0.2762 0.4954 0.0710 0.289 Uiso R . .
H3142 H -0.0699 0.2741 0.4720 0.0710 0.289 Uiso R . .
H3151 H 0.0017 0.1463 0.4561 0.0553 0.289 Uiso R . .
H3152 H -0.0397 0.1782 0.3633 0.0553 0.289 Uiso R . .
H3161 H 0.2161 0.1739 0.4416 0.0624 0.289 Uiso R . .
H3162 H 0.1588 0.1262 0.3603 0.0624 0.289 Uiso R . .

loop_
_atom_site_aniso_label
_atom_site_aniso_U_11
_atom_site_aniso_U_22
_atom_site_aniso_U_33
_atom_site_aniso_U_23
_atom_site_aniso_U_13
_atom_site_aniso_U_12
Pt1 0.03615(8) 0.03425(8) 0.03830(8) 0.00231(6) 0.01125(6) -0.00153(6)
P1 0.0383(5) 0.0320(5) 0.0419(5) 0.0027(4) 0.0109(4) 0.0015(4)
P2 0.0403(5) 0.0277(4) 0.0405(5) 0.0011(4) 0.0128(4) -0.0011(4)
C1 0.056(3) 0.061(3) 0.079(4) 0.014(3) 0.037(3) 0.016(2)
C2 0.044(2) 0.0334(19) 0.051(2) -0.0024(17) -0.0101(18) 0.0070(16)
C11 0.048(2) 0.0329(18) 0.043(2) 0.0023(16) 0.0166(17) -0.0035(16)
C12 0.044(2) 0.0332(18) 0.043(2) -0.0003(16) 0.0175(17) -0.0031(16)
C13 0.059(3) 0.037(2) 0.056(3) 0.0012(18) 0.026(2) 0.0010(19)
C14 0.053(5) 0.059(5) 0.071(6) 0.014(5) 0.033(5) -0.001(4)
C15 0.069(5) 0.049(4) 0.052(4) 0.014(3) 0.025(4) 0.001(4)
C16 0.055(4) 0.045(7) 0.054(4) 0.011(5) 0.022(4) -0.008(5)
C111 0.038(2) 0.0322(19) 0.051(2) -0.0011(17) 0.0118(17) 0.0033(15)
C112 0.049(2) 0.045(2) 0.054(3) -0.003(2) 0.005(2) 0.0054(19)
C113 0.060(3) 0.057(3) 0.062(3) -0.012(2) 0.003(2) 0.002(2)
C114 0.052(3) 0.049(3) 0.084(4) -0.022(3) 0.010(3) 0.000(2)
C115 0.061(3) 0.038(2) 0.076(4) -0.001(2) 0.015(3) 0.005(2)
C116 0.057(3) 0.039(2) 0.055(3) 0.0039(19) 0.015(2) 0.0081(19)
C121 0.050(3) 0.051(3) 0.051(3) 0.007(2) -0.003(2) -0.005(2)
C122 0.090(4) 0.064(3) 0.060(3) 0.003(3) -0.016(3) -0.023(3)
C123 0.046(3) 0.093(4) 0.081(4) 0.015(3) -0.002(3) 0.007(3)
C211 0.0390(19) 0.0316(18) 0.045(2) -0.0025(16) 0.0122(16) -0.0002(15)
C212 0.051(2) 0.0291(18) 0.057(3) -0.0018(17) 0.020(2) 0.0003(16)
C213 0.040(2) 0.045(2) 0.069(3) -0.010(2) 0.009(2) -0.0050(18)
C214 0.044(2) 0.051(3) 0.060(3) -0.012(2) 0.007(2) 0.004(2)
C215 0.052(2) 0.041(2) 0.052(2) -0.0042(19) 0.008(2) 0.0054(19)
C216 0.046(2) 0.0311(18) 0.050(2) -0.0009(17) 0.0087(18) 0.0004(16)
C221 0.046(2) 0.0304(18) 0.042(2) -0.0011(15) 0.0110(17) -0.0042(16)
C222 0.049(2) 0.038(2) 0.058(3) -0.0019(19) 0.011(2) -0.0052(18)
C223 0.061(3) 0.045(3) 0.072(3) -0.007(2) 0.006(3) -0.019(2)
C224 0.077(4) 0.036(2) 0.068(3) -0.014(2) 0.010(3) -0.009(2)
C225 0.067(3) 0.038(2) 0.067(3) -0.014(2) 0.015(3) 0.003(2)
C226 0.048(2) 0.038(2) 0.056(3) -0.0080(18) 0.010(2) -0.0005(17)
C314 0.083(18) 0.036(8) 0.070(12) -0.003(7) 0.051(10) 0.001(9)
C315 0.060(9) 0.025(6) 0.060(10) 0.008(6) 0.034(6) -0.004(6)
C316 0.071(16) 0.019(11) 0.07112(10) 0.016(10) 0.044(13) 0.023(11)

loop_
_atom_type_symbol
_atom_type_scat_dispersion_real
_atom_type_scat_dispersion_imag
_atom_type_scat_Cromer_Mann_a1
_atom_type_scat_Cromer_Mann_b1
_atom_type_scat_Cromer_Mann_a2
_atom_type_scat_Cromer_Mann_b2
_atom_type_scat_Cromer_Mann_a3
_atom_type_scat_Cromer_Mann_b3
_atom_type_scat_Cromer_Mann_a4
_atom_type_scat_Cromer_Mann_b4
_atom_type_scat_Cromer_Mann_c
_atom_type_scat_source
C 0.0033 0.0016 2.3100 20.8439 1.0200 10.2075 1.5886 0.5687 0.8650 51.6512 0.2156 'International Tables Vol C 4.2.6.8 and 6.1.1.4'
H 0.0000 0.0000 0.4930 10.5109 0.3229 26.1257 0.1402 3.1424 0.0408 57.7998 0.0030 'International Tables Vol C 4.2.6.8 and 6.1.1.4'
Pt -1.7033 8.3905 27.0059 1.5129 17.7639 8.8117 15.7131 0.4246 5.7837 38.6103 11.6883 'International Tables Vol C 4.2.6.8 and 6.1.1.4'
P 0.1023 0.0942 6.4345 1.9067 4.1791 27.1570 1.7800 0.5260 1.4908 68.1645 1.1149 'International Tables Vol C 4.2.6.8 and 6.1.1.4'

loop_
_exptl_crystal_face_index_h
_exptl_crystal_face_index_k
_exptl_crystal_face_index_l
_exptl_crystal_face_perp_dist
-3 3 0 0.120
1 -1 0 0.110
-1 -1 0 0.120
1 1 0 0.080
0 0 1 0.040
0 0 -1 0.075

loop_
_geom_angle_atom_site_label_1
_geom_angle_atom_site_label_2
_geom_angle_atom_site_label_3
_geom_angle
_geom_angle_publ_flag
P1 Pt1 P2 85.48(4) yes
P1 Pt1 C1 95.61(15) yes
P2 Pt1 C1 175.81(18) yes
P1 Pt1 C2 175.96(11) yes
P2 Pt1 C2 95.10(13) yes
C1 Pt1 C2 84.09(19) yes
Pt1 P1 C11 108.66(14) yes
Pt1 P1 C111 118.90(15) yes
C11 P1 C111 104.74(19) yes
Pt1 P1 C121 115.63(16) yes
C11 P1 C121 102.6(2) yes
C111 P1 C121 104.6(2) yes
Pt1 P2 C12 109.83(14) yes
Pt1 P2 C211 114.41(13) yes
C12 P2 C211 102.62(19) yes
Pt1 P2 C221 119.30(14) yes
C12 P2 C221 104.07(19) yes
C211 P2 C221 104.90(19) yes
Pt1 C1 H11 111.2(17) no
Pt1 C1 H12 109.5(17) no
H11 C1 H12 111(2) no
Pt1 C1 H13 109.8(16) no
H11 C1 H13 107(2) no
H12 C1 H13 108(2) no
Pt1 C2 H21 108.9(16) no
Pt1 C2 H22 110.6(16) no
H21 C2 H22 109(2) no
Pt1 C2 H23 110.6(16) no
H21 C2 H23 111(2) no
H22 C2 H23 107(2) no
P1 C11 C12 118.7(3) yes
P1 C11 C16 117.1(5) yes
C12 C11 C16 124.2(5) yes
P1 C11 C316 123.3(9) yes
C12 C11 C316 118.0(10) yes
P2 C12 C11 117.2(3) yes
P2 C12 C13 119.1(3) yes
C11 C12 C13 123.6(4) yes
C12 C13 C14 110.8(5) yes
C12 C13 C314 113.2(11) yes
C12 C13 H131 109.1 no
C14 C13 H131 109.1 no
C12 C13 H132 109.1 no
C14 C13 H132 109.1 no
H131 C13 H132 109.5 no
C12 C13 H133 108.5 no
C314 C13 H133 108.5 no
C12 C13 H134 108.5 no
C314 C13 H134 108.5 no
H133 C13 H134 109.5 no
C13 C14 C15 113.3(8) yes
C13 C14 H141 108.5 no
C15 C14 H141 108.5 no
C13 C14 H142 108.5 no
C15 C14 H142 108.5 no
H141 C14 H142 109.5 no
C14 C15 C16 111.9(9) yes
C14 C15 H151 108.8 no
C16 C15 H151 108.8 no
C14 C15 H152 108.9 no
C16 C15 H152 108.9 no
C15 C16 C11 111.4(8) yes
C15 C16 H161 109.0 no
C11 C16 H161 109.0 no
C15 C16 H162 109.0 no
C11 C16 H162 109.0 no
H161 C16 H162 109.5 no
P1 C111 C112 118.1(3) yes
P1 C111 C116 123.4(4) yes
C112 C111 C116 118.5(4) yes
C111 C112 C113 121.5(5) yes
C111 C112 H1121 119.3 no
C113 C112 H1121 119.3 no
C112 C113 C114 119.9(5) yes
C112 C113 H1131 120.1 no
C114 C113 H1131 120.1 no
C113 C114 C115 119.0(5) yes
C113 C114 H1141 120.5 no
C115 C114 H1141 120.5 no
C114 C115 C116 121.1(5) yes
C114 C115 H1151 119.5 no
C116 C115 H1151 119.5 no
C111 C116 C115 120.1(5) yes
C111 C116 H1161 120.0 no
C115 C116 H1161 120.0 no
P1 C121 C122 109.1(4) yes
P1 C121 C123 111.8(4) yes
C122 C121 C123 111.1(5) yes
P1 C121 H1211 108.2 no
C122 C121 H1211 108.2 no
C123 C121 H1211 108.2 no
C121 C122 H1221 109.5 no
C121 C122 H1222 109.5 no
H1221 C122 H1222 109.5 no
C121 C122 H1223 109.5 no
H1221 C122 H1223 109.5 no
H1222 C122 H1223 109.5 no
C121 C123 H1231 109.5 no
C121 C123 H1232 109.5 no
H1231 C123 H1232 109.5 no
C121 C123 H1233 109.5 no
H1231 C123 H1233 109.5 no
H1232 C123 H1233 109.5 no
P2 C211 C212 119.8(3) yes
P2 C211 C216 121.1(3) yes
C212 C211 C216 118.7(4) yes
C211 C212 C213 120.1(4) yes
C211 C212 H2121 120.0 no
C213 C212 H2121 120.0 no
C212 C213 C214 120.8(4) yes
C212 C213 H2131 119.6 no
C214 C213 H2131 119.6 no
C213 C214 C215 119.5(5) yes
C213 C214 H2141 120.3 no
C215 C214 H2141 120.3 no
C214 C215 C216 120.1(4) yes
C214 C215 H2151 120.0 no
C216 C215 H2151 120.0 no
C211 C216 C215 120.9(4) yes
C211 C216 H2161 119.6 no
C215 C216 H2161 119.6 no
P2 C221 C222 116.9(3) yes
P2 C221 C226 124.0(3) yes
C222 C221 C226 119.1(4) yes
C221 C222 C223 120.3(4) yes
C221 C222 H2221 119.8 no
C223 C222 H2221 119.8 no
C222 C223 C224 119.8(5) yes
C222 C223 H2231 120.1 no
C224 C223 H2231 120.1 no
C223 C224 C225 120.8(4) yes
C223 C224 H2241 119.6 no
C225 C224 H2241 119.6 no
C224 C225 C226 120.2(5) yes
C224 C225 H2251 119.9 no
C226 C225 H2251 119.9 no
C221 C226 C225 119.8(4) yes
C221 C226 H2261 120.1 no
C225 C226 H2261 120.1 no
C13 C314 C315 108.3(13) yes
C13 C314 H3141 109.8 no
C315 C314 H3141 109.8 no
C13 C314 H3142 109.8 no
C315 C314 H3142 109.8 no
H3141 C314 H3142 109.5 no
C314 C315 C316 107.0(19) yes
C314 C315 H3151 110.0 no
C316 C315 H3151 112.9 no
C314 C315 H3152 110.0 no
C316 C315 H3152 107.3 no
H3151 C315 H3152 109.5 no
C11 C316 C315 115.8(17) yes
C11 C316 C15 118.2(15) yes
C11 C316 H3161 107.9 no
C315 C316 H3161 107.9 no
C11 C316 H3162 107.8 no
C315 C316 H3162 107.8 no
H3161 C316 H3162 109.5 no

loop_
_geom_bond_atom_site_label_1
_geom_bond_atom_site_label_2
_geom_bond_distance
_geom_bond_publ_flag
Pt1 P1 2.2587(10) yes
Pt1 P2 2.2454(10) yes
Pt1 C1 2.102(5) yes
Pt1 C2 2.179(4) yes
P1 C11 1.845(4) yes
P1 C111 1.830(4) yes
P1 C121 1.853(5) yes
P2 C12 1.841(4) yes
P2 C211 1.819(4) yes
P2 C221 1.826(4) yes
C1 H11 0.948(10) no
C1 H12 0.947(10) no
C1 H13 0.942(10) no
C2 H21 0.937(10) no
C2 H22 0.930(10) no
C2 H23 0.933(10) no
C11 C12 1.328(6) yes
C11 C16 1.517(11) yes
C11 C316 1.512(18) yes
C12 C13 1.515(6) yes
C13 C14 1.511(10) yes
C13 C314 1.504(16) yes
C13 H131 0.950 no
C13 H132 0.950 no
C13 H133 0.950 no
C13 H134 0.950 no
C14 C15 1.510(13) yes
C14 H141 0.950 no
C14 H142 0.950 no
C15 C16 1.543(12) yes
C15 H151 0.950 no
C15 H152 0.950 no
C16 H161 0.950 no
C16 H162 0.950 no
C111 C112 1.379(7) yes
C111 C116 1.400(6) yes
C112 C113 1.395(7) yes
C112 H1121 0.950 no
C113 C114 1.383(8) yes
C113 H1131 0.950 no
C114 C115 1.389(8) yes
C114 H1141 0.950 no
C115 C116 1.386(7) yes
C115 H1151 0.950 no
C116 H1161 0.950 no
C121 C122 1.529(8) yes
C121 C123 1.533(8) yes
C121 H1211 0.950 no
C122 H1221 0.950 no
C122 H1222 0.950 no
C122 H1223 0.950 no
C123 H1231 0.950 no
C123 H1232 0.950 no
C123 H1233 0.950 no
C211 C212 1.385(6) yes
C211 C216 1.397(6) yes
C212 C213 1.392(7) yes
C212 H2121 0.950 no
C213 C214 1.379(7) yes
C213 H2131 0.950 no
C214 C215 1.383(7) yes
C214 H2141 0.950 no
C215 C216 1.380(6) yes
C215 H2151 0.950 no
C216 H2161 0.950 no
C221 C222 1.395(6) yes
C221 C226 1.399(6) yes
C222 C223 1.387(7) yes
C222 H2221 0.950 no
C223 C224 1.376(8) yes
C223 H2231 0.950 no
C224 C225 1.374(8) yes
C224 H2241 0.950 no
C225 C226 1.389(6) yes
C225 H2251 0.950 no
C226 H2261 0.950 no
C314 C315 1.519(16) yes
C314 H3141 0.950 no
C314 H3142 0.950 no
C315 C316 1.491(18) yes
C315 H3151 0.950 no
C315 H3152 0.950 no
C316 H3161 0.950 no
C316 H3162 0.950 no
